data_4503714
loop_
_publ_author_name
'Pramanik, Avijit'
'Das, Gopal'

_publ_section_title
;
 Molecular to Supramolecular Structure: Influence of Coordination
 Environment in Azo-dye Complexes
;
_journal_issue 8
_journal_name_full 'Crystal Growth &amp; Design'
_journal_page_first 3107
_journal_paper_doi 10.1021/cg800315e
_journal_volume 8
_journal_year 2008
_chemical_formula_sum 'C20 H16 Mn N10 S2'
_chemical_formula_weight 515.51
_chemical_name_systematic
; 
 ? 
;
_space_group_IT_number 15
_symmetry_cell_setting monoclinic
_symmetry_space_group_name_Hall '-C 2yc'
_symmetry_space_group_name_H-M 'C 1 2/c 1'
_atom_sites_solution_hydrogens geom
_atom_sites_solution_primary direct
_atom_sites_solution_secondary difmap
_audit_creation_method SHELXL-97
_cell_angle_alpha 90.00
_cell_angle_beta 113.668(2)
_cell_angle_gamma 90.00
_cell_formula_units_Z 4
_cell_length_a 14.7423(4)
_cell_length_b 11.6833(3)
_cell_length_c 14.3886(4)
_cell_measurement_reflns_used 2585
_cell_measurement_temperature 298(2)
_cell_measurement_theta_max 21.95
_cell_measurement_theta_min 2.31
_cell_volume 2269.82(11)
_computing_cell_refinement 'Bruker SMART'
_computing_data_collection 'Bruker SMART'
_computing_data_reduction 'Bruker SAINT'
_computing_molecular_graphics 'Bruker SHELXTL'
_computing_publication_material 'Bruker SHELXTL'
_computing_structure_refinement 'SHELXL-97 (Sheldrick, 1997)'
_computing_structure_solution 'SHELXS-97 (Sheldrick, 1990)'
_diffrn_ambient_temperature 298(2)
_diffrn_measured_fraction_theta_full 0.988
_diffrn_measured_fraction_theta_max 0.988
_diffrn_measurement_device_type 'CCD area detector'
_diffrn_measurement_method 'phi and omega scans'
_diffrn_radiation_monochromator graphite
_diffrn_radiation_source 'fine-focus sealed tube'
_diffrn_radiation_type MoK\a
_diffrn_radiation_wavelength 0.71073
_diffrn_reflns_av_R_equivalents 0.0590
_diffrn_reflns_av_sigmaI/netI 0.0439
_diffrn_reflns_limit_h_max 19
_diffrn_reflns_limit_h_min -19
_diffrn_reflns_limit_k_max 15
_diffrn_reflns_limit_k_min -15
_diffrn_reflns_limit_l_max 19
_diffrn_reflns_limit_l_min -19
_diffrn_reflns_number 17299
_diffrn_reflns_theta_full 28.32
_diffrn_reflns_theta_max 28.32
_diffrn_reflns_theta_min 2.31
_exptl_absorpt_coefficient_mu 0.802
_exptl_absorpt_correction_T_max 0.799
_exptl_absorpt_correction_T_min 0.731
_exptl_absorpt_correction_type multi-scan
_exptl_absorpt_process_details 'SADABS (Sheldrick, 1997)'
_exptl_crystal_colour Pink
_exptl_crystal_density_diffrn 1.511
_exptl_crystal_density_method 'not measured'
_exptl_crystal_description needle
_exptl_crystal_F_000 1084
_exptl_crystal_size_max 0.41
_exptl_crystal_size_mid 0.35
_exptl_crystal_size_min 0.29
_refine_diff_density_max 0.208
_refine_diff_density_min -0.351
_refine_diff_density_rms 0.043
_refine_ls_extinction_method none
_refine_ls_goodness_of_fit_ref 0.984
_refine_ls_hydrogen_treatment mixed
_refine_ls_matrix_type full
_refine_ls_number_parameters 154
_refine_ls_number_reflns 2808
_refine_ls_number_restraints 0
_refine_ls_restrained_S_all 0.984
_refine_ls_R_factor_all 0.0893
_refine_ls_R_factor_gt 0.0404
_refine_ls_shift/su_max 0.016
_refine_ls_shift/su_mean 0.213
_refine_ls_structure_factor_coef Fsqd
_refine_ls_weighting_details 'calc w=1/[\s^2^(Fo^2^)+(0.0421P)^2^+0.7693P] where P=(Fo^2^+2Fc^2^)/3'
_refine_ls_weighting_scheme calc
_refine_ls_wR_factor_gt 0.0794
_refine_ls_wR_factor_ref 0.0948
_reflns_number_gt 2394
_reflns_number_total 2808
_reflns_threshold_expression >2sigma(I)
_cod_data_source_file cg800315e-file004.cif
_cod_data_source_block complex1
_cod_depositor_comments
;
The following automatic conversions were performed:

'_symmetry_cell_setting' value 'Monoclinic' changed to 'monoclinic'
according to /home/saulius/struct/CIF-dictionaries/cif_core.dic
dictionary named 'cif_core.dic' version 2.4.1 from
2010-06-29.

'_exptl_absorpt_correction_type' value 'Multi-Scan'
changed to 'multi-scan' according to
/home/saulius/struct/CIF-dictionaries/cif_core.dic dictionary named
'cif_core.dic' version 2.4.1 from 2010-06-29.

Automatic conversion script
Id: cif_fix_values 1715 2011-07-08 13:25:40Z adriana 
;
_cod_original_sg_symbol_H-M 'C2/c  '
_cod_database_code 4503714

loop_
_symmetry_equiv_pos_as_xyz
'x, y, z'
'-x, y, -z+1/2'
'x+1/2, y+1/2, z'
'-x+1/2, y+1/2, -z+1/2'
'-x, -y, -z'
'x, -y, z-1/2'
'-x+1/2, -y+1/2, -z'
'x+1/2, -y+1/2, z-1/2'

loop_
_atom_site_label
_atom_site_type_symbol
_atom_site_fract_x
_atom_site_fract_y
_atom_site_fract_z
_atom_site_U_iso_or_equiv
_atom_site_adp_type
_atom_site_occupancy
_atom_site_symmetry_multiplicity
_atom_site_calc_flag
_atom_site_refinement_flags
Mn1 Mn 0.5000 0.30448(4) 0.2500 0.05301(18) Uani 1 2 d S
S1 S 0.53154(6) 0.15239(7) -0.05094(5) 0.0864(3) Uani 1 1 d .
C5 C 0.34779(18) 0.0302(2) 0.20290(19) 0.0630(6) Uani 1 1 d .
H5 H 0.4149 0.0474 0.2347 0.076 Uiso 1 1 calc R
C4 C 0.28053(17) 0.1168(2) 0.15893(16) 0.0524(5) Uani 1 1 d .
C9 C 0.17992(18) 0.0909(2) 0.11295(19) 0.0683(7) Uani 1 1 d .
H9 H 0.1335 0.1484 0.0839 0.082 Uiso 1 1 calc R
C6 C 0.31658(19) -0.0818(2) 0.20017(19) 0.0676(7) Uani 1 1 d .
H6 H 0.3625 -0.1397 0.2294 0.081 Uiso 1 1 calc R
C7 C 0.2178(2) -0.1070(3) 0.15424(19) 0.0681(7) Uani 1 1 d .
C8 C 0.1501(2) -0.0216(3) 0.1111(2) 0.0761(8) Uani 1 1 d .
H8 H 0.0831 -0.0395 0.0802 0.091 Uiso 1 1 calc R
N1 N 0.39240(17) 0.43973(17) 0.16430(14) 0.0634(5) Uani 1 1 d .
N2 N 0.24020(19) 0.5016(2) 0.07808(17) 0.0797(7) Uani 1 1 d .
H1N H 0.1768 0.5016 0.0464 0.096 Uiso 1 1 calc R
N3 N 0.25619(15) 0.30325(18) 0.11545(14) 0.0615(5) Uani 1 1 d .
N4 N 0.31956(14) 0.22832(16) 0.16392(14) 0.0547(5) Uani 1 1 d .
C1 C 0.2974(2) 0.4104(2) 0.12143(17) 0.0613(6) Uani 1 1 d .
C3 C 0.3937(2) 0.5544(2) 0.1458(2) 0.0781(8) Uani 1 1 d .
H3 H 0.4504 0.5994 0.1662 0.094 Uiso 1 1 calc R
C2 C 0.3002(3) 0.5926(3) 0.0933(2) 0.0879(10) Uani 1 1 d .
H2 H 0.2812 0.6672 0.0719 0.106 Uiso 1 1 calc R
N5 N 0.50991(14) 0.22864(17) 0.12204(15) 0.0589(5) Uani 1 1 d .
C10 C 0.51802(16) 0.19606(19) 0.04981(18) 0.0538(5) Uani 1 1 d .
H7 H 0.192(2) -0.185(2) 0.1467(19) 0.080(8) Uiso 1 1 d .

loop_
_atom_site_aniso_label
_atom_site_aniso_U_11
_atom_site_aniso_U_22
_atom_site_aniso_U_33
_atom_site_aniso_U_23
_atom_site_aniso_U_13
_atom_site_aniso_U_12
Mn1 0.0546(3) 0.0538(3) 0.0476(3) 0.000 0.0173(2) 0.000
S1 0.0873(6) 0.1112(6) 0.0585(4) -0.0096(4) 0.0267(4) 0.0223(4)
C5 0.0438(14) 0.0714(16) 0.0660(15) -0.0017(13) 0.0137(13) 0.0005(12)
C4 0.0449(14) 0.0671(15) 0.0443(11) -0.0018(11) 0.0169(11) 0.0025(11)
C9 0.0455(16) 0.092(2) 0.0633(15) 0.0034(14) 0.0173(13) 0.0059(13)
C6 0.0584(18) 0.0718(17) 0.0674(16) 0.0008(13) 0.0199(14) -0.0005(13)
C7 0.0653(19) 0.082(2) 0.0571(15) -0.0038(14) 0.0250(14) -0.0143(15)
C8 0.0475(16) 0.104(2) 0.0707(17) 0.0003(16) 0.0178(14) -0.0147(15)
N1 0.0772(16) 0.0586(13) 0.0526(11) 0.0067(9) 0.0241(12) 0.0101(10)
N2 0.0865(17) 0.0848(17) 0.0631(14) 0.0104(12) 0.0251(13) 0.0392(14)
N3 0.0545(13) 0.0765(14) 0.0502(11) 0.0031(10) 0.0178(10) 0.0181(11)
N4 0.0499(12) 0.0671(12) 0.0461(10) 0.0001(9) 0.0183(9) 0.0097(9)
C1 0.0690(19) 0.0673(17) 0.0458(12) 0.0037(11) 0.0213(13) 0.0201(13)
C3 0.109(3) 0.0618(17) 0.0599(15) 0.0068(13) 0.0296(17) 0.0095(16)
C2 0.130(3) 0.0661(19) 0.0645(17) 0.0117(15) 0.036(2) 0.032(2)
N5 0.0515(12) 0.0708(13) 0.0512(11) -0.0041(10) 0.0174(10) -0.0006(9)
C10 0.0412(13) 0.0569(13) 0.0548(13) 0.0042(12) 0.0105(11) -0.0005(10)

loop_
_atom_type_symbol
_atom_type_description
_atom_type_scat_dispersion_real
_atom_type_scat_dispersion_imag
_atom_type_scat_source
C C 0.0033 0.0016 'International Tables Vol C Tables 4.2.6.8 and 6.1.1.4'
H H 0.0000 0.0000 'International Tables Vol C Tables 4.2.6.8 and 6.1.1.4'
N N 0.0061 0.0033 'International Tables Vol C Tables 4.2.6.8 and 6.1.1.4'
S S 0.1246 0.1234 'International Tables Vol C Tables 4.2.6.8 and 6.1.1.4'
Mn Mn 0.3368 0.7283 'International Tables Vol C Tables 4.2.6.8 and 6.1.1.4'
O O 0.0106 0.0060 'International Tables Vol C Tables 4.2.6.8 and 6.1.1.4'

loop_
_geom_angle_atom_site_label_1
_geom_angle_atom_site_label_2
_geom_angle_atom_site_label_3
_geom_angle
_geom_angle_site_symmetry_1
_geom_angle_site_symmetry_3
N5 Mn1 N5 130.10(11) . 2_655
N5 Mn1 N1 95.66(7) . .
N5 Mn1 N1 119.98(8) 2_655 .
N5 Mn1 N1 119.98(8) . 2_655
N5 Mn1 N1 95.66(7) 2_655 2_655
N1 Mn1 N1 89.65(11) . 2_655
N5 Mn1 N4 81.72(6) . .
N5 Mn1 N4 81.68(6) 2_655 .
N1 Mn1 N4 67.29(7) . .
N1 Mn1 N4 150.65(7) 2_655 .
C4 C5 C6 120.7(2) . .
C5 C4 C9 119.4(2) . .
C5 C4 N4 116.7(2) . .
C9 C4 N4 123.9(2) . .
C8 C9 C4 119.0(2) . .
C7 C6 C5 119.7(2) . .
C6 C7 C8 120.1(3) . .
C7 C8 C9 121.0(3) . .
C1 N1 C3 104.9(2) . .
C1 N1 Mn1 117.22(16) . .
C3 N1 Mn1 137.7(2) . .
C2 N2 C1 107.6(3) . .
N4 N3 C1 112.6(2) . .
N3 N4 C4 114.45(19) . .
N3 N4 Mn1 114.43(15) . .
C4 N4 Mn1 131.08(14) . .
N1 C1 N2 111.0(3) . .
N1 C1 N3 128.3(2) . .
N2 C1 N3 120.7(3) . .
C2 C3 N1 109.9(3) . .
N2 C2 C3 106.6(3) . .
C10 N5 Mn1 174.0(2) . .
N5 C10 S1 178.7(2) . .

loop_
_geom_bond_atom_site_label_1
_geom_bond_atom_site_label_2
_geom_bond_distance
_geom_bond_site_symmetry_2
Mn1 N5 2.101(2) .
Mn1 N5 2.101(2) 2_655
Mn1 N1 2.228(2) .
Mn1 N1 2.228(2) 2_655
Mn1 N4 2.5994(19) .
S1 C10 1.623(3) .
C5 C4 1.379(3) .
C5 C6 1.383(3) .
C4 C9 1.393(3) .
C4 N4 1.415(3) .
C9 C8 1.382(4) .
C6 C7 1.368(3) .
C7 C8 1.371(4) .
N1 C1 1.328(3) .
N1 C3 1.367(3) .
N2 C2 1.343(4) .
N2 C1 1.347(3) .
N3 N4 1.266(2) .
N3 C1 1.379(3) .
C3 C2 1.355(4) .
N5 C10 1.157(3) .
